data_4106369
loop_
_publ_author_name
'Atsushi Kondo'
'Hiroshi Kajiro'
'Hiroshi Noguchi'
'Lucia Carlucci'
'Davide M. Proserpio'
'Gianfranco Ciani'
'Kenichi Kato'
'Masaki Takata'
'Hiroko Seki'
'Masami Sakamoto'
'Yoshiyuki Hattori'
'Fujio Okino'
'Kazuyuki Maeda'
'Tomonori Ohba'
'Katsumi Kaneko'
'Hirofumi Kanoh'

_publ_section_title
;
 Super Flexibility of a 2D Cu-Based Porous Coordination Framework on Gas
 Adsorption in Comparison with a 3D Framework of Identical Composition:
 Framework Dimensionality-Dependent Gas Adsorptivities
;
_journal_name_full 'Journal of the American Chemical Society'
_journal_page_first 10512
_journal_page_last 10522
_journal_paper_doi 10.1021/ja201170c
_journal_volume 133
_journal_year 2011
_chemical_formula_sum 'C22 H16 Cu F6 N4 O6 S2'
_chemical_formula_weight 674.05
_space_group_IT_number 142
_symmetry_cell_setting tetragonal
_symmetry_space_group_name_Hall '-I 4bd 2c'
_symmetry_space_group_name_H-M 'I 41/a c d :2'
_atom_sites_solution_hydrogens geom
_atom_sites_solution_primary direct
_atom_sites_solution_secondary difmap
_cell_angle_alpha 90.00
_cell_angle_beta 90.00
_cell_angle_gamma 90.00
_cell_formula_units_Z 16
_cell_length_a 28.546(4)
_cell_length_b 28.546(4)
_cell_length_c 18.064(4)
_cell_measurement_temperature 183(2)
_cell_measurement_theta_max 25
_cell_measurement_theta_min 3
_cell_volume 14720(4)
_computing_molecular_graphics TOPOS
_computing_structure_refinement 'SHELXL-97 (Sheldrick, 1997)'
_computing_structure_solution SIR97
_diffrn_ambient_temperature 183(2)
_diffrn_measured_fraction_theta_full 1.000
_diffrn_measured_fraction_theta_max 0.954
_diffrn_measurement_method omega-scan
_diffrn_radiation_monochromator graphite
_diffrn_radiation_source 'fine-focus sealed tube'
_diffrn_radiation_type MoK\a
_diffrn_radiation_wavelength 0.71073
_diffrn_reflns_av_R_equivalents 0.0819
_diffrn_reflns_av_sigmaI/netI 0.0581
_diffrn_reflns_limit_h_max 36
_diffrn_reflns_limit_h_min -36
_diffrn_reflns_limit_k_max 36
_diffrn_reflns_limit_k_min -37
_diffrn_reflns_limit_l_max 23
_diffrn_reflns_limit_l_min -11
_diffrn_reflns_number 38911
_diffrn_reflns_theta_full 25.00
_diffrn_reflns_theta_max 28.48
_diffrn_reflns_theta_min 1.43
_diffrn_standards_decay_% 20
_exptl_absorpt_coefficient_mu 0.771
_exptl_absorpt_correction_T_max 1.00
_exptl_absorpt_correction_T_min 0.72
_exptl_absorpt_correction_type multi-scan
_exptl_crystal_colour blue
_exptl_crystal_density_diffrn 1.217
_exptl_crystal_description column
_exptl_crystal_F_000 5424
_exptl_crystal_size_max 0.34
_exptl_crystal_size_mid 0.34
_exptl_crystal_size_min 0.22
_platon_squeeze_details
;

 R values before squeeze:
 R1 =  0.1599 for   3042 Fo > 4sig(Fo)  and  0.2018 for all   4455 data
 wR2 =  0.4353,  GooF = S =   1.706,  Restrained GooF =    1.718  for all data
   197 parameters refined using     16 restraints

;
_refine_diff_density_max 0.912
_refine_diff_density_min -1.301
_refine_diff_density_rms 0.132
_refine_ls_extinction_method none
_refine_ls_goodness_of_fit_all 1.081
_refine_ls_hydrogen_treatment constr
_refine_ls_matrix_type full
_refine_ls_number_parameters 199
_refine_ls_number_reflns 4455
_refine_ls_number_restraints 79
_refine_ls_restrained_S_all 1.106
_refine_ls_R_factor_all 0.1324
_refine_ls_R_factor_obs 0.0992
_refine_ls_shift/su_max 0.001
_refine_ls_shift/su_mean 0.000
_refine_ls_structure_factor_coef Fsqd
_refine_ls_weighting_details 'calc w=1/[\s^2^(Fo^2^)+(0.1232P)^2^+137.2623P] where P=(Fo^2^+2Fc^2^)/3'
_refine_ls_weighting_scheme calc
_refine_ls_wR_factor_all 0.2754
_refine_ls_wR_factor_obs 0.2606
_reflns_number_observed 3091
_reflns_number_total 4455
_reflns_observed_criterion >2sigma(I)
_cod_data_source_file ja201170c_si_005.cif
_cod_data_source_block 7
_cod_original_sg_symbol_H-M 'I 41/a c d'
_cod_database_code 4106369

loop_
_symmetry_equiv_pos_as_xyz
'x, y, z'
'-x+1/2, -y, z+1/2'
'-y+1/4, x+3/4, z+1/4'
'y+1/4, -x+1/4, z+3/4'
'-x+1/2, y, -z'
'x, -y, -z+1/2'
'y+1/4, x+3/4, -z+3/4'
'-y+1/4, -x+1/4, -z+1/4'
'x+1/2, y+1/2, z+1/2'
'-x+1, -y+1/2, z+1'
'-y+3/4, x+5/4, z+3/4'
'y+3/4, -x+3/4, z+5/4'
'-x+1, y+1/2, -z+1/2'
'x+1/2, -y+1/2, -z+1'
'y+3/4, x+5/4, -z+5/4'
'-y+3/4, -x+3/4, -z+3/4'
'-x, -y, -z'
'x-1/2, y, -z-1/2'
'y-1/4, -x-3/4, -z-1/4'
'-y-1/4, x-1/4, -z-3/4'
'x-1/2, -y, z'
'-x, y, z-1/2'
'-y-1/4, -x-3/4, z-3/4'
'y-1/4, x-1/4, z-1/4'
'-x+1/2, -y+1/2, -z+1/2'
'x, y+1/2, -z'
'y+1/4, -x-1/4, -z+1/4'
'-y+1/4, x+1/4, -z-1/4'
'x, -y+1/2, z+1/2'
'-x+1/2, y+1/2, z'
'-y+1/4, -x-1/4, z-1/4'
'y+1/4, x+1/4, z+1/4'

loop_
_atom_site_label
_atom_site_type_symbol
_atom_site_fract_x
_atom_site_fract_y
_atom_site_fract_z
_atom_site_U_iso_or_equiv
_atom_site_adp_type
_atom_site_occupancy
_atom_site_symmetry_multiplicity
_atom_site_calc_flag
_atom_site_refinement_flags
_atom_site_disorder_assembly
_atom_site_disorder_group
Cu1 Cu 0.7500 0.25996(3) 0.5000 0.0241(3) Uani 1 2 d S . .
N1 N 0.79102(14) 0.20976(15) 0.4538(3) 0.0260(10) Uani 1 1 d . . .
N2 N 0.70889(16) 0.30897(15) 0.5463(3) 0.0285(10) Uani 1 1 d . . .
C1 C 0.8367(2) 0.2071(2) 0.4715(4) 0.0432(16) Uani 1 1 d . . .
H1 H 0.8489 0.2288 0.5048 0.052 Uiso 1 1 calc R A .
C2 C 0.8660(2) 0.1736(2) 0.4422(3) 0.0394(15) Uani 1 1 d . . .
H2 H 0.8973 0.1724 0.4564 0.047 Uiso 1 1 calc R . .
C3 C 0.84830(18) 0.1414(2) 0.3912(3) 0.0312(12) Uani 1 1 d . . .
C4 C 0.8018(2) 0.1455(2) 0.3718(4) 0.0424(16) Uani 1 1 d . . .
H4 H 0.7890 0.1257 0.3363 0.051 Uiso 1 1 calc R . .
C5 C 0.77441(19) 0.1792(2) 0.4056(4) 0.0392(15) Uani 1 1 d . . .
H5 H 0.7427 0.1805 0.3938 0.047 Uiso 1 1 calc R A .
C6 C 0.6985(2) 0.3072(2) 0.6189(3) 0.0379(14) Uani 1 1 d . . .
H6 H 0.7138 0.2854 0.6486 0.046 Uiso 1 1 calc R A .
C7 C 0.6663(2) 0.3363(2) 0.6506(4) 0.0419(15) Uani 1 1 d . . .
H7 H 0.6591 0.3333 0.7006 0.050 Uiso 1 1 calc R . .
C8 C 0.6442(2) 0.37020(19) 0.6082(3) 0.0324(12) Uani 1 1 d . . .
C9 C 0.6561(2) 0.37399(19) 0.5336(4) 0.0369(14) Uani 1 1 d . . .
H9 H 0.6427 0.3969 0.5038 0.044 Uiso 1 1 calc R . .
C10 C 0.6886(2) 0.34244(19) 0.5050(4) 0.0353(13) Uani 1 1 d . . .
H10 H 0.6965 0.3446 0.4552 0.042 Uiso 1 1 calc R A .
S1 S 0.81548(12) 0.27695(11) 0.67927(15) 0.0733(11) Uani 0.800(6) 1 d PDU A 1
C11 C 0.8786(3) 0.2664(3) 0.6808(6) 0.543(19) Uani 1 1 d DU A 1
F1 F 0.8951(5) 0.2793(5) 0.7435(7) 0.376(14) Uani 1 1 d DU A 1
F2 F 0.8947(3) 0.2881(4) 0.6239(7) 0.253(8) Uani 1 1 d DU A 1
F3 F 0.8836(4) 0.2204(3) 0.6711(7) 0.213(7) Uani 1 1 d DU A 1
O1 O 0.80143(13) 0.25912(13) 0.60820(19) 0.0347(9) Uani 1 1 d DU A 1
O2 O 0.8111(3) 0.32612(19) 0.6863(4) 0.082(3) Uani 0.800(6) 1 d PDU A 1
O3 O 0.7970(4) 0.2522(3) 0.7392(4) 0.215(8) Uani 1 1 d DU A 1
S1B S 0.8235(3) 0.2425(2) 0.6748(3) 0.049(3) Uani 0.200(6) 1 d PDU A 2
O2B O 0.8282(5) 0.1921(3) 0.6684(8) 0.059 Uiso 0.200(6) 1 d PD A 2

loop_
_atom_site_aniso_label
_atom_site_aniso_U_11
_atom_site_aniso_U_22
_atom_site_aniso_U_33
_atom_site_aniso_U_23
_atom_site_aniso_U_13
_atom_site_aniso_U_12
Cu1 0.0217(4) 0.0161(4) 0.0346(5) 0.000 0.0154(4) 0.000
N1 0.020(2) 0.022(2) 0.036(3) -0.0075(18) 0.0099(18) 0.0006(16)
N2 0.030(2) 0.024(2) 0.031(2) 0.0027(18) 0.0150(19) 0.0015(18)
C1 0.026(3) 0.044(3) 0.059(4) -0.028(3) 0.003(3) 0.006(3)
C2 0.028(3) 0.045(3) 0.045(4) -0.025(3) -0.005(2) 0.007(2)
C3 0.021(2) 0.038(3) 0.035(3) -0.015(2) 0.001(2) 0.004(2)
C4 0.026(3) 0.042(3) 0.060(4) -0.030(3) 0.001(3) 0.008(2)
C5 0.020(3) 0.038(3) 0.060(4) -0.019(3) -0.002(3) 0.009(2)
C6 0.046(3) 0.034(3) 0.034(3) 0.005(2) 0.011(3) 0.014(3)
C7 0.050(4) 0.033(3) 0.043(4) 0.001(3) 0.020(3) 0.013(3)
C8 0.032(3) 0.025(3) 0.040(3) -0.002(2) 0.017(2) 0.004(2)
C9 0.044(3) 0.023(3) 0.044(3) 0.010(2) 0.017(3) 0.010(2)
C10 0.040(3) 0.024(2) 0.042(3) 0.005(2) 0.017(3) 0.009(2)
S1 0.107(2) 0.066(2) 0.0465(15) -0.0067(12) -0.0123(15) 0.0125(16)
C11 0.65(4) 0.58(4) 0.40(4) 0.29(3) -0.44(4) -0.501
F1 0.32(2) 0.36(2) 0.45(3) -0.18(2) -0.30(2) 0.161(17)
F2 0.074(5) 0.239(14) 0.45(2) -0.098(15) -0.020(9) -0.027(7)
F3 0.150(9) 0.175(10) 0.314(16) -0.106(10) -0.103(10) 0.072(8)
O1 0.034(2) 0.035(2) 0.035(2) -0.0046(17) 0.0059(17) -0.0032(17)
O2 0.103(6) 0.070(5) 0.073(5) -0.034(4) -0.015(5) 0.006(4)
O3 0.42(2) 0.153(9) 0.075(6) 0.050(6) 0.083(10) 0.090(12)
S1B 0.098(7) 0.028(4) 0.020(4) -0.009(3) -0.004(4) 0.043(4)

loop_
_atom_type_symbol
_atom_type_description
_atom_type_scat_dispersion_real
_atom_type_scat_dispersion_imag
_atom_type_scat_source
C C 0.0033 0.0016 'International Tables Vol C Tables 4.2.6.8 and 6.1.1.4'
H H 0.0000 0.0000 'International Tables Vol C Tables 4.2.6.8 and 6.1.1.4'
Cu Cu 0.3201 1.2651 'International Tables Vol C Tables 4.2.6.8 and 6.1.1.4'
F F 0.0171 0.0103 'International Tables Vol C Tables 4.2.6.8 and 6.1.1.4'
N N 0.0061 0.0033 'International Tables Vol C Tables 4.2.6.8 and 6.1.1.4'
O O 0.0106 0.0060 'International Tables Vol C Tables 4.2.6.8 and 6.1.1.4'
S S 0.1246 0.1234 'International Tables Vol C Tables 4.2.6.8 and 6.1.1.4'

loop_
_geom_angle_atom_site_label_1
_geom_angle_atom_site_label_2
_geom_angle_atom_site_label_3
_geom_angle
_geom_angle_site_symmetry_1
_geom_angle_site_symmetry_3
N2 Cu1 N2 91.7(2) 5_656 .
N2 Cu1 N1 89.04(17) 5_656 .
N2 Cu1 N1 179.25(18) . .
N2 Cu1 N1 179.25(18) 5_656 5_656
N2 Cu1 N1 89.04(17) . 5_656
N1 Cu1 N1 90.2(2) . 5_656
N2 Cu1 O1 91.41(17) 5_656 5_656
N2 Cu1 O1 89.37(17) . 5_656
N1 Cu1 O1 90.61(16) . 5_656
N1 Cu1 O1 88.60(16) 5_656 5_656
N2 Cu1 O1 89.37(17) 5_656 .
N2 Cu1 O1 91.41(17) . .
N1 Cu1 O1 88.60(16) . .
N1 Cu1 O1 90.61(16) 5_656 .
O1 Cu1 O1 178.87(18) 5_656 .
C5 N1 C1 117.9(5) . .
C5 N1 Cu1 122.0(4) . .
C1 N1 Cu1 120.0(4) . .
C10 N2 C6 118.2(5) . .
C10 N2 Cu1 121.1(4) . .
C6 N2 Cu1 120.5(4) . .
N1 C1 C2 122.4(5) . .
N1 C1 H1 118.8 . .
C2 C1 H1 118.8 . .
C1 C2 C3 119.5(5) . .
C1 C2 H2 120.3 . .
C3 C2 H2 120.3 . .
C4 C3 C2 117.4(5) . .
C4 C3 C8 122.7(5) . 31_665
C2 C3 C8 119.9(5) . 31_665
C3 C4 C5 119.5(5) . .
C3 C4 H4 120.3 . .
C5 C4 H4 120.3 . .
N1 C5 C4 123.2(5) . .
N1 C5 H5 118.4 . .
C4 C5 H5 118.4 . .
N2 C6 C7 122.2(6) . .
N2 C6 H6 118.9 . .
C7 C6 H6 118.9 . .
C6 C7 C8 120.0(6) . .
C6 C7 H7 120.0 . .
C8 C7 H7 120.0 . .
C7 C8 C9 118.6(5) . .
C7 C8 C3 120.9(5) . 23_676
C9 C8 C3 120.5(5) . 23_676
C10 C9 C8 118.0(5) . .
C10 C9 H9 121.0 . .
C8 C9 H9 121.0 . .
N2 C10 C9 122.8(5) . .
N2 C10 H10 118.6 . .
C9 C10 H10 118.6 . .
O3 S1 O2 113.5(5) . .
O3 S1 O1 114.1(5) . .
O2 S1 O1 114.0(4) . .
O3 S1 C11 106.1(5) . .
O2 S1 C11 104.5(4) . .
O1 S1 C11 103.3(3) . .
F1 C11 F2 115.8(9) . .
F1 C11 F3 111.2(8) . .
F2 C11 F3 109.3(8) . .
F1 C11 S1 109.1(9) . .
F2 C11 S1 105.2(7) . .
F3 C11 S1 105.5(6) . .
S1 O1 Cu1 151.4(3) . .

loop_
_geom_bond_atom_site_label_1
_geom_bond_atom_site_label_2
_geom_bond_distance
_geom_bond_site_symmetry_2
Cu1 N2 2.009(4) 5_656
Cu1 N2 2.009(4) .
Cu1 N1 2.030(4) .
Cu1 N1 2.030(4) 5_656
Cu1 O1 2.445(3) 5_656
Cu1 O1 2.445(3) .
N1 C5 1.320(7) .
N1 C1 1.345(7) .
N2 C10 1.344(7) .
N2 C6 1.346(8) .
C1 C2 1.376(8) .
C1 H1 0.9300 .
C2 C3 1.397(8) .
C2 H2 0.9300 .
C3 C4 1.376(8) .
C3 C8 1.483(7) 31_665
C4 C5 1.383(7) .
C4 H4 0.9300 .
C5 H5 0.9300 .
C6 C7 1.365(8) .
C6 H6 0.9300 .
C7 C8 1.386(9) .
C7 H7 0.9300 .
C8 C9 1.394(8) .
C8 C3 1.483(7) 23_676
C9 C10 1.392(7) .
C9 H9 0.9300 .
C10 H10 0.9300 .
S1 O3 1.397(6) .
S1 O2 1.415(6) .
S1 O1 1.438(4) .
S1 C11 1.827(8) .
C11 F1 1.282(8) .
C11 F2 1.285(9) .
C11 F3 1.331(8) .
S1B O2B 1.448(8) .

loop_
_platon_squeeze_void_nr
_platon_squeeze_void_average_x
_platon_squeeze_void_average_y
_platon_squeeze_void_average_z
_platon_squeeze_void_volume
_platon_squeeze_void_count_electrons
_platon_squeeze_void_content
1 0.000 0.250 0.333 437 127 ' '
2 0.000 0.750 0.164 437 128 ' '
3 0.250 0.000 0.127 918 351 ' '
4 0.250 0.500 0.629 918 352 ' '
5 0.500 0.250 0.524 437 128 ' '
6 0.500 0.750 0.467 437 127 ' '
7 0.750 0.000 0.369 918 351 ' '
8 0.750 0.500 0.868 918 352 ' '
